data_4074103
loop_
_publ_author_name
'Ogasawara, Masamichi'
'Sakamoto, Takeshi'
'Ito, Azumi'
'Ge, Yonghui'
'Nakajima, Kiyohiko'
'Takahashi, Tamotsu'
'Hayashi, Tamio'

_publ_section_title
;
 Unprecedented Formation of \m-Vinylidene Complexes from
 Phospharuthenocene and Acyl Chloride via Activation of the C&#xE5FB;O
 Double Bond
;
_journal_issue 27
_journal_name_full Organometallics
_journal_page_first 6698
_journal_paper_doi 10.1021/om701063k
_journal_volume 26
_journal_year 2007
_chemical_formula_moiety 'C34 H53 O1.50 P2 Ru '
_chemical_formula_sum 'C34 H53 O1.5 P2 Ru'
_chemical_formula_weight 648.81
_space_group_IT_number 14
_symmetry_cell_setting monoclinic
_symmetry_Int_Tables_number 14
_symmetry_space_group_name_Hall '-P 2yab'
_symmetry_space_group_name_H-M 'P 1 21/a 1'
_cell_angle_alpha 90.0000
_cell_angle_beta 90.759(13)
_cell_angle_gamma 90.0000
_cell_formula_units_Z 4
_cell_length_a 11.897(3)
_cell_length_b 16.879(4)
_cell_length_c 17.761(6)
_cell_measurement_reflns_used 23568
_cell_measurement_temperature 298.1
_cell_measurement_theta_max 27.6
_cell_measurement_theta_min 3.1
_cell_volume 3566.3(17)
_computing_cell_refinement PROCESS-AUTO
_computing_data_collection PROCESS-AUTO
_computing_data_reduction CrystalStructure
_computing_publication_material 'CrystalStructure 3.8'
_computing_structure_refinement SHELXL
_computing_structure_solution SIR2004
_diffrn_detector_area_resol_mean 10.00
_diffrn_measured_fraction_theta_full 0.998
_diffrn_measured_fraction_theta_max 0.998
_diffrn_measurement_device_type 'Rigaku RAXIS-RAPID'
_diffrn_measurement_method \w
_diffrn_radiation_type 'Mo K\a'
_diffrn_radiation_wavelength 0.71075
_diffrn_reflns_av_R_equivalents 0.078
_diffrn_reflns_limit_h_max 15
_diffrn_reflns_limit_h_min -15
_diffrn_reflns_limit_k_max 21
_diffrn_reflns_limit_k_min -21
_diffrn_reflns_limit_l_max 23
_diffrn_reflns_limit_l_min -23
_diffrn_reflns_number 33753
_diffrn_reflns_theta_full 27.48
_diffrn_reflns_theta_max 27.48
_exptl_absorpt_coefficient_mu 0.553
_exptl_absorpt_correction_T_max 0.967
_exptl_absorpt_correction_T_min 0.879
_exptl_absorpt_correction_type numerical
_exptl_absorpt_process_details
;
    Higashi, T. (1999). Program for Absorption Correction.
    Rigaku Corporation, Tokyo, Japan.
;
_exptl_crystal_colour yellow
_exptl_crystal_density_diffrn 1.208
_exptl_crystal_density_method 'not measured'
_exptl_crystal_description prism
_exptl_crystal_F_000 1372.00
_exptl_crystal_size_max 0.30
_exptl_crystal_size_mid 0.15
_exptl_crystal_size_min 0.06
_refine_diff_density_max 1.21
_refine_diff_density_min -0.45
_refine_ls_extinction_method none
_refine_ls_goodness_of_fit_ref 0.994
_refine_ls_hydrogen_treatment mixed
_refine_ls_number_parameters 400
_refine_ls_number_reflns 8159
_refine_ls_R_factor_gt 0.0615
_refine_ls_shift/su_max 0.0000
_refine_ls_structure_factor_coef Fsqd
_refine_ls_weighting_details 'w = 1/[\s^2^(Fo^2^)+(0.1500P)^2^+0.0000P] where P=(Fo^2^+2Fc^2^)/3'
_refine_ls_weighting_scheme calc
_refine_ls_wR_factor_ref 0.2074
_reflns_number_gt 6047
_reflns_number_total 8159
_reflns_threshold_expression F^2^>2.0\s(F^2^)
_cod_data_source_file om701063k-file003.cif
_cod_data_source_block '_tt77'
_cod_original_cell_volume 3566.2(17)
_cod_original_formula_sum 'C34 H53 O1.50 P2 Ru '
_cod_database_code 4074103

loop_
_symmetry_equiv_pos_site_id
_symmetry_equiv_pos_as_xyz
1 +X,+Y,+Z
2 1/2-X,1/2+Y,-Z
3 -X,-Y,-Z
4 1/2+X,1/2-Y,+Z

loop_
_atom_site_label
_atom_site_type_symbol
_atom_site_fract_x
_atom_site_fract_y
_atom_site_fract_z
_atom_site_U_iso_or_equiv
_atom_site_adp_type
_atom_site_occupancy
_atom_site_symmetry_multiplicity
_atom_site_calc_flag
_atom_site_refinement_flags
Ru(1) Ru 0.90620(2) 0.051000(17) 0.203700(18) 0.03941(14) Uani 1.00 1 d .
P(1) P 1.05944(8) 0.15732(6) 0.17581(6) 0.0439(2) Uani 1.00 1 d .
P(2) P 0.80728(11) -0.03642(8) 0.28881(8) 0.0581(3) Uani 1.00 1 d .
O(1) O 1.1432(2) 0.2197(2) 0.1588(2) 0.0648(8) Uani 1.00 1 d .
O(2) O -0.139(4) 0.601(3) 0.517(2) 0.117(14) Uiso 0.13 1 d P
O(3) O -0.056(3) 0.547(2) 0.491(2) 0.082(10) Uiso 0.13 1 d P
O(4) O 0.022(3) 0.497(2) 0.488(2) 0.083(9) Uiso 0.13 1 d P
O(5) O 0.067(6) 0.401(4) 0.508(3) 0.15(2) Uiso 0.13 1 d P
C(1) C 1.0787(3) 0.0560(2) 0.1564(2) 0.0464(9) Uani 1.00 1 d .
C(2) C 1.1029(4) 0.0297(3) 0.0770(3) 0.0614(11) Uani 1.00 1 d .
C(3) C 0.9173(3) 0.1647(2) 0.1402(2) 0.0439(8) Uani 1.00 1 d .
C(4) C 0.8428(3) 0.1731(2) 0.2010(2) 0.0449(8) Uani 1.00 1 d .
C(5) C 0.8928(3) 0.1580(2) 0.2720(2) 0.0462(8) Uani 1.00 1 d .
C(6) C 1.0082(3) 0.1381(2) 0.2692(2) 0.0428(8) Uani 1.00 1 d .
C(7) C 0.8863(3) 0.1856(2) 0.0596(2) 0.0522(10) Uani 1.00 1 d .
C(8) C 0.8933(5) 0.2769(3) 0.0519(3) 0.0723(14) Uani 1.00 1 d .
C(9) C 0.8635(7) 0.3037(4) -0.0279(4) 0.099(2) Uani 1.00 1 d .
C(10) C 0.7506(7) 0.2735(4) -0.0530(4) 0.097(2) Uani 1.00 1 d .
C(11) C 0.7416(6) 0.1844(3) -0.0463(3) 0.0818(17) Uani 1.00 1 d .
C(12) C 0.7713(4) 0.1575(3) 0.0340(2) 0.0599(11) Uani 1.00 1 d .
C(13) C 1.0848(3) 0.1224(2) 0.3357(2) 0.0517(9) Uani 1.00 1 d .
C(14) C 1.1582(5) 0.1955(4) 0.3543(3) 0.0792(17) Uani 1.00 1 d .
C(15) C 1.2400(6) 0.1785(5) 0.4183(3) 0.096(2) Uani 1.00 1 d .
C(16) C 1.1819(6) 0.1496(5) 0.4875(3) 0.097(2) Uani 1.00 1 d .
C(17) C 1.1070(7) 0.0784(5) 0.4697(3) 0.096(2) Uani 1.00 1 d .
C(18) C 1.0223(5) 0.0964(4) 0.4069(2) 0.0740(15) Uani 1.00 1 d .
C(19) C 0.7358(3) -0.0094(2) 0.2038(2) 0.0530(10) Uani 1.00 1 d .
C(20) C 0.7978(4) -0.0343(2) 0.1399(3) 0.0557(11) Uani 1.00 1 d .
C(21) C 0.8989(4) -0.0701(2) 0.1565(3) 0.0603(12) Uani 1.00 1 d .
C(22) C 0.9206(4) -0.0770(2) 0.2358(3) 0.0636(13) Uani 1.00 1 d .
C(23) C 0.6226(3) 0.0310(3) 0.1986(3) 0.0583(11) Uani 1.00 1 d .
C(24) C 0.5890(4) 0.0752(4) 0.2683(3) 0.0708(13) Uani 1.00 1 d .
C(25) C 0.4759(4) 0.1171(4) 0.2586(4) 0.0881(19) Uani 1.00 1 d .
C(26) C 0.3828(5) 0.0577(5) 0.2360(7) 0.117(3) Uani 1.00 1 d .
C(27) C 0.4164(5) 0.0134(5) 0.1664(6) 0.112(2) Uani 1.00 1 d .
C(28) C 0.5309(5) -0.0281(4) 0.1777(5) 0.094(2) Uani 1.00 1 d .
C(29) C 1.0215(5) -0.1220(3) 0.2685(6) 0.103(2) Uani 1.00 1 d .
C(30) C 1.0509(16) -0.1093(10) 0.3352(9) 0.126(8) Uani 0.50 1 d P
C(31) C 1.152(2) -0.1622(12) 0.3638(15) 0.159(12) Uani 0.50 1 d P
C(32) C 1.1555(13) -0.2483(7) 0.3349(9) 0.163(5) Uani 1.00 1 d .
C(33) C 1.116(2) -0.2581(9) 0.2607(13) 0.133(8) Uani 0.50 1 d P
C(34) C 1.0115(18) -0.2115(7) 0.2372(12) 0.114(6) Uani 0.50 1 d P
C(35) C 0.9726(18) -0.197(2) 0.312(2) 0.28(2) Uani 0.50 1 d P
C(36) C 1.076(2) -0.233(3) 0.369(3) 0.39(4) Uani 0.50 1 d P
C(37) C 1.1104(14) -0.1380(16) 0.2363(14) 0.155(10) Uani 0.50 1 d P
C(38) C 1.206(2) -0.181(2) 0.286(2) 0.216(19) Uani 0.50 1 d P
H(1) H 1.136(3) 0.028(2) 0.195(2) 0.041(11) Uiso 1.00 1 c .
H(2A) H 1.1111 -0.0269 0.0759 0.074 Uiso 1.00 1 c R
H(2B) H 1.1711 0.0541 0.0604 0.074 Uiso 1.00 1 c R
H(2C) H 1.0418 0.0451 0.0443 0.074 Uiso 1.00 1 c R
H(4) H 0.7678 0.1873 0.1947 0.054 Uiso 1.00 1 c R
H(5) H 0.8533 0.1609 0.3168 0.055 Uiso 1.00 1 c R
H(7) H 0.9425 0.1620 0.0265 0.063 Uiso 1.00 1 c R
H(8A) H 0.8420 0.3013 0.0870 0.087 Uiso 1.00 1 c R
H(8B) H 0.9688 0.2943 0.0647 0.087 Uiso 1.00 1 c R
H(9A) H 0.8635 0.3611 -0.0299 0.119 Uiso 1.00 1 c R
H(9B) H 0.9203 0.2846 -0.0622 0.119 Uiso 1.00 1 c R
H(10A) H 0.7371 0.2888 -0.1050 0.116 Uiso 1.00 1 c R
H(10B) H 0.6929 0.2979 -0.0227 0.116 Uiso 1.00 1 c R
H(11A) H 0.7922 0.1595 -0.0816 0.098 Uiso 1.00 1 c R
H(11B) H 0.6656 0.1678 -0.0590 0.098 Uiso 1.00 1 c R
H(12A) H 0.7154 0.1777 0.0683 0.072 Uiso 1.00 1 c R
H(12B) H 0.7691 0.1001 0.0363 0.072 Uiso 1.00 1 c R
H(13) H 1.1354 0.0791 0.3218 0.062 Uiso 1.00 1 c R
H(14A) H 1.1998 0.2107 0.3099 0.095 Uiso 1.00 1 c R
H(14B) H 1.1102 0.2395 0.3679 0.095 Uiso 1.00 1 c R
H(15A) H 1.2936 0.1389 0.4023 0.115 Uiso 1.00 1 c R
H(15B) H 1.2813 0.2265 0.4304 0.115 Uiso 1.00 1 c R
H(16A) H 1.1365 0.1920 0.5080 0.117 Uiso 1.00 1 c R
H(16B) H 1.2377 0.1348 0.5253 0.117 Uiso 1.00 1 c R
H(17A) H 1.1536 0.0340 0.4548 0.116 Uiso 1.00 1 c R
H(17B) H 1.0670 0.0631 0.5147 0.116 Uiso 1.00 1 c R
H(18A) H 0.9719 0.1383 0.4228 0.089 Uiso 1.00 1 c R
H(18B) H 0.9776 0.0496 0.3960 0.089 Uiso 1.00 1 c R
H(20) H 0.7719 -0.0270 0.0908 0.067 Uiso 1.00 1 c R
H(21) H 0.9482 -0.0879 0.1201 0.072 Uiso 1.00 1 c R
H(23) H 0.6264 0.0697 0.1576 0.070 Uiso 1.00 1 c R
H(24A) H 0.6464 0.1140 0.2806 0.085 Uiso 1.00 1 c R
H(24B) H 0.5846 0.0382 0.3100 0.085 Uiso 1.00 1 c R
H(25A) H 0.4818 0.1576 0.2201 0.106 Uiso 1.00 1 c R
H(25B) H 0.4562 0.1429 0.3054 0.106 Uiso 1.00 1 c R
H(26A) H 0.3709 0.0206 0.2769 0.140 Uiso 1.00 1 c R
H(26B) H 0.3129 0.0858 0.2266 0.140 Uiso 1.00 1 c R
H(27A) H 0.4210 0.0501 0.1245 0.134 Uiso 1.00 1 c R
H(27B) H 0.3595 -0.0258 0.1541 0.134 Uiso 1.00 1 c R
H(28A) H 0.5248 -0.0674 0.2173 0.113 Uiso 1.00 1 c R
H(28B) H 0.5510 -0.0553 0.1317 0.113 Uiso 1.00 1 c R

loop_
_atom_site_aniso_label
_atom_site_aniso_U_11
_atom_site_aniso_U_22
_atom_site_aniso_U_33
_atom_site_aniso_U_12
_atom_site_aniso_U_13
_atom_site_aniso_U_23
Ru(1) 0.0326(2) 0.0361(2) 0.0496(2) -0.00030(11) 0.00360(13) 0.00020(12)
P(1) 0.0385(4) 0.0445(5) 0.0490(5) -0.0067(4) 0.0049(4) 0.0008(4)
P(2) 0.0496(6) 0.0561(6) 0.0686(8) -0.0080(5) 0.0054(5) 0.0143(5)
O(1) 0.0551(18) 0.066(2) 0.073(2) -0.0229(16) 0.0106(15) 0.0062(16)
C(1) 0.0370(19) 0.049(2) 0.054(2) 0.0024(17) 0.0045(17) -0.0013(17)
C(2) 0.054(2) 0.069(2) 0.061(2) 0.004(2) 0.007(2) -0.005(2)
C(3) 0.0432(19) 0.0387(19) 0.050(2) -0.0007(16) 0.0011(16) 0.0026(16)
C(4) 0.0405(19) 0.0381(18) 0.056(2) 0.0034(16) 0.0023(16) -0.0013(16)
C(5) 0.046(2) 0.0402(19) 0.052(2) 0.0030(17) 0.0076(16) -0.0015(16)
C(6) 0.0452(19) 0.0414(19) 0.0420(19) -0.0067(16) 0.0056(15) -0.0005(15)
C(7) 0.053(2) 0.051(2) 0.053(2) 0.0101(19) 0.0021(18) 0.0066(18)
C(8) 0.080(3) 0.058(2) 0.079(3) -0.006(2) -0.007(2) 0.017(2)
C(9) 0.127(6) 0.082(4) 0.088(4) 0.010(4) -0.005(4) 0.041(3)
C(10) 0.133(6) 0.083(4) 0.075(4) 0.030(4) -0.024(4) 0.014(3)
C(11) 0.102(4) 0.082(3) 0.062(3) 0.027(3) -0.020(3) -0.006(2)
C(12) 0.067(2) 0.055(2) 0.058(2) 0.007(2) -0.010(2) -0.003(2)
C(13) 0.052(2) 0.053(2) 0.051(2) -0.003(2) -0.0021(18) 0.0005(18)
C(14) 0.077(3) 0.090(4) 0.070(3) -0.039(3) -0.014(2) 0.008(2)
C(15) 0.090(4) 0.128(5) 0.068(3) -0.040(4) -0.024(3) 0.007(3)
C(16) 0.113(5) 0.118(5) 0.060(3) -0.026(4) -0.021(3) -0.001(3)
C(17) 0.125(6) 0.109(4) 0.055(3) -0.024(4) -0.018(3) 0.017(3)
C(18) 0.085(3) 0.088(4) 0.049(2) -0.027(3) 0.002(2) 0.003(2)
C(19) 0.041(2) 0.048(2) 0.071(2) -0.0088(18) 0.0044(18) -0.003(2)
C(20) 0.053(2) 0.045(2) 0.069(2) -0.012(2) 0.005(2) -0.0100(19)
C(21) 0.056(2) 0.040(2) 0.085(3) -0.002(2) 0.009(2) -0.012(2)
C(22) 0.050(2) 0.037(2) 0.104(4) -0.005(2) 0.004(2) 0.007(2)
C(23) 0.037(2) 0.059(2) 0.078(3) -0.008(2) 0.000(2) -0.006(2)
C(24) 0.052(2) 0.079(3) 0.082(3) -0.002(2) 0.010(2) -0.003(3)
C(25) 0.050(2) 0.095(4) 0.120(5) -0.004(2) 0.019(3) -0.013(3)
C(26) 0.042(3) 0.116(6) 0.194(10) -0.003(3) 0.013(4) -0.031(5)
C(27) 0.047(3) 0.109(5) 0.179(8) -0.006(3) -0.031(4) -0.039(5)
C(28) 0.046(2) 0.090(4) 0.147(6) -0.012(3) -0.008(3) -0.037(4)
C(29) 0.063(3) 0.050(2) 0.196(8) 0.008(2) -0.019(4) 0.029(4)
C(30) 0.146(14) 0.120(12) 0.109(11) 0.077(12) -0.086(11) -0.050(10)
C(31) 0.19(2) 0.115(13) 0.17(2) 0.091(15) -0.123(19) -0.030(13)
C(32) 0.171(11) 0.113(7) 0.203(12) 0.056(8) -0.045(10) 0.048(8)
C(33) 0.168(19) 0.060(8) 0.168(18) 0.054(10) -0.057(15) -0.015(9)
C(34) 0.136(14) 0.046(6) 0.158(15) 0.028(8) -0.050(12) -0.011(7)
C(35) 0.106(13) 0.24(3) 0.50(5) 0.097(17) 0.12(2) 0.31(3)
C(36) 0.17(2) 0.47(7) 0.52(7) 0.21(3) 0.17(3) 0.44(6)
C(37) 0.074(9) 0.20(2) 0.19(2) 0.058(12) 0.038(11) 0.093(18)
C(38) 0.139(18) 0.23(3) 0.28(3) 0.13(2) 0.09(2) 0.18(2)

loop_
_atom_type_symbol
_atom_type_description
_atom_type_scat_dispersion_real
_atom_type_scat_dispersion_imag
_atom_type_scat_source
C C 0.003 0.002
;
International Tables for Crystallography
(1992, Vol. C, Tables 4.2.6.8 and 6.1.1.4)
;
H H 0.000 0.000
;
International Tables for Crystallography
(1992, Vol. C, Table 6.1.1.4)
;
O O 0.011 0.006
;
International Tables for Crystallography
(1992, Vol. C, Tables 4.2.6.8 and 6.1.1.4)
;
P P 0.102 0.094
;
International Tables for Crystallography
(1992, Vol. C, Tables 4.2.6.8 and 6.1.1.4)
;
Ru Ru -1.259 0.836
;
International Tables for Crystallography
(1992, Vol. C, Tables 4.2.6.8 and 6.1.1.4)
;

loop_
_geom_angle_atom_site_label_1
_geom_angle_atom_site_label_2
_geom_angle_atom_site_label_3
_geom_angle
_geom_angle_publ_flag
_geom_angle_site_symmetry_1
_geom_angle_site_symmetry_3
P(1) Ru(1) P(2) 151.83(4) yes . .
P(1) Ru(1) C(1) 41.72(10) yes . .
P(1) Ru(1) C(3) 42.83(10) yes . .
P(1) Ru(1) C(4) 65.84(10) yes . .
P(1) Ru(1) C(5) 65.99(11) yes . .
P(1) Ru(1) C(6) 42.90(10) yes . .
P(1) Ru(1) C(19) 159.24(11) yes . .
P(1) Ru(1) C(20) 138.38(14) yes . .
P(1) Ru(1) C(21) 126.02(14) yes . .
P(1) Ru(1) C(22) 131.32(13) yes . .
P(2) Ru(1) C(1) 135.55(11) yes . .
P(2) Ru(1) C(3) 150.45(11) yes . .
P(2) Ru(1) C(4) 114.54(11) yes . .
P(2) Ru(1) C(5) 96.72(11) yes . .
P(2) Ru(1) C(6) 109.97(11) yes . .
P(2) Ru(1) C(19) 44.47(12) yes . .
P(2) Ru(1) C(20) 69.04(14) yes . .
P(2) Ru(1) C(21) 69.93(15) yes . .
P(2) Ru(1) C(22) 44.88(15) yes . .
C(1) Ru(1) C(3) 73.51(15) yes . .
C(1) Ru(1) C(4) 105.88(14) yes . .
C(1) Ru(1) C(5) 104.63(15) yes . .
C(1) Ru(1) C(6) 70.93(15) yes . .
C(1) Ru(1) C(19) 147.60(16) yes . .
C(1) Ru(1) C(20) 111.22(17) yes . .
C(1) Ru(1) C(21) 85.66(17) yes . .
C(1) Ru(1) C(22) 93.73(17) yes . .
C(3) Ru(1) C(4) 37.20(15) yes . .
C(3) Ru(1) C(5) 64.81(15) yes . .
C(3) Ru(1) C(6) 70.16(14) yes . .
C(3) Ru(1) C(19) 116.43(15) yes . .
C(3) Ru(1) C(20) 109.64(16) yes . .
C(3) Ru(1) C(21) 127.33(18) yes . .
C(3) Ru(1) C(22) 162.47(19) yes . .
C(4) Ru(1) C(5) 37.60(15) yes . .
C(4) Ru(1) C(6) 64.92(14) yes . .
C(4) Ru(1) C(19) 96.60(15) yes . .
C(4) Ru(1) C(20) 113.50(16) yes . .
C(4) Ru(1) C(21) 148.02(18) yes . .
C(4) Ru(1) C(22) 159.41(18) yes . .
C(5) Ru(1) C(6) 37.46(15) yes . .
C(5) Ru(1) C(19) 107.41(16) yes . .
C(5) Ru(1) C(20) 140.35(16) yes . .
C(5) Ru(1) C(21) 166.65(18) yes . .
C(5) Ru(1) C(22) 131.5(2) yes . .
C(6) Ru(1) C(19) 141.05(16) yes . .
C(6) Ru(1) C(20) 177.77(17) yes . .
C(6) Ru(1) C(21) 145.85(17) yes . .
C(6) Ru(1) C(22) 117.69(18) yes . .
C(19) Ru(1) C(20) 36.90(18) yes . .
C(19) Ru(1) C(21) 63.53(18) yes . .
C(19) Ru(1) C(22) 68.41(17) yes . .
C(20) Ru(1) C(21) 36.03(18) yes . .
C(20) Ru(1) C(22) 63.16(19) yes . .
C(21) Ru(1) C(22) 37.6(2) yes . .
Ru(1) P(1) O(1) 177.87(14) yes . .
Ru(1) P(1) C(1) 57.45(14) yes . .
Ru(1) P(1) C(3) 57.29(13) yes . .
Ru(1) P(1) C(6) 57.07(13) yes . .
O(1) P(1) C(1) 124.1(2) yes . .
O(1) P(1) C(3) 120.62(19) yes . .
O(1) P(1) C(6) 123.4(2) yes . .
C(1) P(1) C(3) 97.03(19) yes . .
C(1) P(1) C(6) 92.9(2) yes . .
C(3) P(1) C(6) 90.47(19) yes . .
Ru(1) P(2) C(19) 63.04(14) yes . .
Ru(1) P(2) C(22) 62.03(17) yes . .
C(19) P(2) C(22) 90.4(2) yes . .
O(3) O(2) O(5) 38(5) yes . 3_566
O(2) O(3) O(4) 163(4) yes . .
O(2) O(3) O(4) 133(5) yes . 3_566
O(2) O(3) O(5) 42(5) yes . 3_566
O(4) O(3) O(4) 32(3) yes . 3_566
O(4) O(3) O(5) 142(6) yes . 3_566
O(4) O(3) O(5) 148(7) yes 3_566 3_566
O(3) O(4) O(3) 148(5) yes . 3_566
O(3) O(4) O(4) 46(5) yes . 3_566
O(3) O(4) O(5) 148(4) yes . .
O(3) O(4) O(4) 102(7) yes 3_566 3_566
O(3) O(4) O(5) 16(3) yes 3_566 .
O(4) O(4) O(5) 105(6) yes 3_566 .
O(2) O(5) O(3) 100(8) yes 3_566 3_566
O(2) O(5) O(4) 102(6) yes 3_566 .
O(3) O(5) O(4) 16(3) yes 3_566 .
Ru(1) C(1) P(1) 80.83(17) yes . .
Ru(1) C(1) C(2) 121.9(3) yes . .
P(1) C(1) C(2) 119.7(3) yes . .
Ru(1) C(3) P(1) 79.89(15) yes . .
Ru(1) C(3) C(4) 70.0(2) yes . .
Ru(1) C(3) C(7) 131.5(2) yes . .
P(1) C(3) C(4) 109.5(3) yes . .
P(1) C(3) C(7) 124.2(3) yes . .
C(4) C(3) C(7) 123.5(3) yes . .
Ru(1) C(4) C(3) 72.8(2) yes . .
Ru(1) C(4) C(5) 70.7(2) yes . .
C(3) C(4) C(5) 113.9(3) yes . .
Ru(1) C(5) C(4) 71.7(2) yes . .
Ru(1) C(5) C(6) 72.8(2) yes . .
C(4) C(5) C(6) 114.1(3) yes . .
Ru(1) C(6) P(1) 80.03(15) yes . .
Ru(1) C(6) C(5) 69.7(2) yes . .
Ru(1) C(6) C(13) 127.9(2) yes . .
P(1) C(6) C(5) 109.2(3) yes . .
P(1) C(6) C(13) 123.0(3) yes . .
C(5) C(6) C(13) 126.2(3) yes . .
C(3) C(7) C(8) 107.6(3) yes . .
C(3) C(7) C(12) 114.7(3) yes . .
C(8) C(7) C(12) 109.6(4) yes . .
C(7) C(8) C(9) 111.4(4) yes . .
C(8) C(9) C(10) 111.8(6) yes . .
C(9) C(10) C(11) 112.3(6) yes . .
C(10) C(11) C(12) 110.5(5) yes . .
C(7) C(12) C(11) 112.5(4) yes . .
C(6) C(13) C(14) 111.2(4) yes . .
C(6) C(13) C(18) 113.6(4) yes . .
C(14) C(13) C(18) 109.3(4) yes . .
C(13) C(14) C(15) 111.4(5) yes . .
C(14) C(15) C(16) 112.3(6) yes . .
C(15) C(16) C(17) 111.1(5) yes . .
C(16) C(17) C(18) 111.9(6) yes . .
C(13) C(18) C(17) 109.7(5) yes . .
Ru(1) C(19) P(2) 72.49(15) yes . .
Ru(1) C(19) C(20) 70.1(2) yes . .
Ru(1) C(19) C(23) 126.4(3) yes . .
P(2) C(19) C(20) 110.6(3) yes . .
P(2) C(19) C(23) 125.6(3) yes . .
C(20) C(19) C(23) 123.7(4) yes . .
Ru(1) C(20) C(19) 73.0(2) yes . .
Ru(1) C(20) C(21) 71.1(3) yes . .
C(19) C(20) C(21) 114.8(4) yes . .
Ru(1) C(21) C(20) 72.9(2) yes . .
Ru(1) C(21) C(22) 72.4(2) yes . .
C(20) C(21) C(22) 113.1(4) yes . .
Ru(1) C(22) P(2) 73.10(17) yes . .
Ru(1) C(22) C(21) 70.0(2) yes . .
Ru(1) C(22) C(29) 129.2(3) yes . .
P(2) C(22) C(21) 111.0(3) yes . .
P(2) C(22) C(29) 125.7(5) yes . .
C(21) C(22) C(29) 123.0(5) yes . .
C(19) C(23) C(24) 114.8(4) yes . .
C(19) C(23) C(28) 110.8(4) yes . .
C(24) C(23) C(28) 109.1(4) yes . .
C(23) C(24) C(25) 112.4(5) yes . .
C(24) C(25) C(26) 110.8(6) yes . .
C(25) C(26) C(27) 109.8(6) yes . .
C(26) C(27) C(28) 111.2(7) yes . .
C(23) C(28) C(27) 111.3(5) yes . .
C(22) C(29) C(30) 119.0(10) yes . .
C(22) C(29) C(34) 106.2(9) yes . .
C(22) C(29) C(35) 106.6(10) yes . .
C(22) C(29) C(37) 127.1(14) yes . .
C(30) C(29) C(34) 120.3(12) yes . .
C(30) C(29) C(35) 77.2(18) yes . .
C(30) C(29) C(37) 104.2(15) yes . .
C(34) C(29) C(35) 52.9(17) yes . .
C(34) C(29) C(37) 72.4(14) yes . .
C(35) C(29) C(37) 111.7(17) yes . .
C(29) C(30) C(31) 114.4(16) yes . .
C(29) C(30) C(35) 60.0(17) yes . .
C(31) C(30) C(35) 90.0(15) yes . .
C(30) C(31) C(32) 116.8(19) yes . .
C(30) C(31) C(36) 91(2) yes . .
C(30) C(31) C(38) 98.8(19) yes . .
C(32) C(31) C(36) 45(2) yes . .
C(32) C(31) C(38) 59.9(16) yes . .
C(36) C(31) C(38) 98(2) yes . .
C(31) C(32) C(33) 114.4(14) yes . .
C(31) C(32) C(36) 65(3) yes . .
C(31) C(32) C(38) 60.8(17) yes . .
C(33) C(32) C(36) 104(3) yes . .
C(33) C(32) C(38) 72.0(17) yes . .
C(36) C(32) C(38) 117(3) yes . .
C(32) C(33) C(34) 117.4(17) yes . .
C(32) C(33) C(38) 57.9(15) yes . .
C(34) C(33) C(38) 100.6(14) yes . .
C(29) C(34) C(33) 109.5(14) yes . .
C(29) C(34) C(35) 62.8(15) yes . .
C(29) C(34) C(37) 43.6(9) yes . .
C(33) C(34) C(35) 96.2(19) yes . .
C(33) C(34) C(37) 79.6(14) yes . .
C(35) C(34) C(37) 96.6(17) yes . .
C(29) C(35) C(30) 42.7(10) yes . .
C(29) C(35) C(34) 64.3(18) yes . .
C(29) C(35) C(36) 108(2) yes . .
C(30) C(35) C(34) 101(2) yes . .
C(30) C(35) C(36) 77(2) yes . .
C(34) C(35) C(36) 105(2) yes . .
C(31) C(36) C(32) 70(2) yes . .
C(31) C(36) C(35) 97(3) yes . .
C(32) C(36) C(35) 111(4) yes . .
C(29) C(37) C(34) 64.0(11) yes . .
C(29) C(37) C(38) 117(2) yes . .
C(34) C(37) C(38) 98.5(19) yes . .
C(31) C(38) C(32) 59.3(16) yes . .
C(31) C(38) C(33) 97(2) yes . .
C(31) C(38) C(37) 95(2) yes . .
C(32) C(38) C(33) 50.0(13) yes . .
C(32) C(38) C(37) 111.2(18) yes . .
C(33) C(38) C(37) 76.4(17) yes . .
Ru(1) C(1) H(1) 109(2) no . .
P(1) C(1) H(1) 113(2) no . .
C(2) C(1) H(1) 110(2) no . .
C(1) C(2) H(2A) 109.5 no . .
C(1) C(2) H(2B) 109.5 no . .
C(1) C(2) H(2C) 109.5 no . .
H(2A) C(2) H(2B) 109.5 no . .
H(2A) C(2) H(2C) 109.5 no . .
H(2B) C(2) H(2C) 109.5 no . .
Ru(1) C(4) H(4) 125.0 no . .
C(3) C(4) H(4) 123.1 no . .
C(5) C(4) H(4) 123.1 no . .
Ru(1) C(5) H(5) 124.1 no . .
C(4) C(5) H(5) 123.0 no . .
C(6) C(5) H(5) 123.0 no . .
C(3) C(7) H(7) 108.3 no . .
C(8) C(7) H(7) 108.3 no . .
C(12) C(7) H(7) 108.3 no . .
C(7) C(8) H(8A) 109.4 no . .
C(7) C(8) H(8B) 109.3 no . .
C(9) C(8) H(8A) 109.3 no . .
C(9) C(8) H(8B) 109.3 no . .
H(8A) C(8) H(8B) 108.0 no . .
C(8) C(9) H(9A) 109.2 no . .
C(8) C(9) H(9B) 109.2 no . .
C(10) C(9) H(9A) 109.2 no . .
C(10) C(9) H(9B) 109.2 no . .
H(9A) C(9) H(9B) 107.9 no . .
C(9) C(10) H(10A) 109.2 no . .
C(9) C(10) H(10B) 109.2 no . .
C(11) C(10) H(10A) 109.2 no . .
C(11) C(10) H(10B) 109.1 no . .
H(10A) C(10) H(10B) 107.9 no . .
C(10) C(11) H(11A) 109.5 no . .
C(10) C(11) H(11B) 109.5 no . .
C(12) C(11) H(11A) 109.5 no . .
C(12) C(11) H(11B) 109.5 no . .
H(11A) C(11) H(11B) 108.1 no . .
C(7) C(12) H(12A) 109.1 no . .
C(7) C(12) H(12B) 109.1 no . .
C(11) C(12) H(12A) 109.1 no . .
C(11) C(12) H(12B) 109.1 no . .
H(12A) C(12) H(12B) 107.8 no . .
C(6) C(13) H(13) 107.5 no . .
C(14) C(13) H(13) 107.5 no . .
C(18) C(13) H(13) 107.5 no . .
C(13) C(14) H(14A) 109.3 no . .
C(13) C(14) H(14B) 109.3 no . .
C(15) C(14) H(14A) 109.3 no . .
C(15) C(14) H(14B) 109.3 no . .
H(14A) C(14) H(14B) 108.0 no . .
C(14) C(15) H(15A) 109.2 no . .
C(14) C(15) H(15B) 109.2 no . .
C(16) C(15) H(15A) 109.1 no . .
C(16) C(15) H(15B) 109.1 no . .
H(15A) C(15) H(15B) 107.9 no . .
C(15) C(16) H(16A) 109.4 no . .
C(15) C(16) H(16B) 109.4 no . .
C(17) C(16) H(16A) 109.4 no . .
C(17) C(16) H(16B) 109.4 no . .
H(16A) C(16) H(16B) 108.0 no . .
C(16) C(17) H(17A) 109.2 no . .
C(16) C(17) H(17B) 109.2 no . .
C(18) C(17) H(17A) 109.2 no . .
C(18) C(17) H(17B) 109.2 no . .
H(17A) C(17) H(17B) 107.9 no . .
C(13) C(18) H(18A) 109.7 no . .
C(13) C(18) H(18B) 109.7 no . .
C(17) C(18) H(18A) 109.7 no . .
C(17) C(18) H(18B) 109.7 no . .
H(18A) C(18) H(18B) 108.2 no . .
Ru(1) C(20) H(20) 124.9 no . .
C(19) C(20) H(20) 122.6 no . .
C(21) C(20) H(20) 122.6 no . .
Ru(1) C(21) H(21) 122.8 no . .
C(20) C(21) H(21) 123.4 no . .
C(22) C(21) H(21) 123.4 no . .
C(19) C(23) H(23) 107.2 no . .
C(24) C(23) H(23) 107.2 no . .
C(28) C(23) H(23) 107.2 no . .
C(23) C(24) H(24A) 109.1 no . .
C(23) C(24) H(24B) 109.1 no . .
C(25) C(24) H(24A) 109.1 no . .
C(25) C(24) H(24B) 109.1 no . .
H(24A) C(24) H(24B) 107.9 no . .
C(24) C(25) H(25A) 109.5 no . .
C(24) C(25) H(25B) 109.5 no . .
C(26) C(25) H(25A) 109.5 no . .
C(26) C(25) H(25B) 109.5 no . .
H(25A) C(25) H(25B) 108.1 no . .
C(25) C(26) H(26A) 109.7 no . .
C(25) C(26) H(26B) 109.7 no . .
C(27) C(26) H(26A) 109.7 no . .
C(27) C(26) H(26B) 109.7 no . .
H(26A) C(26) H(26B) 108.2 no . .
C(26) C(27) H(27A) 109.4 no . .
C(26) C(27) H(27B) 109.4 no . .
C(28) C(27) H(27A) 109.4 no . .
C(28) C(27) H(27B) 109.4 no . .
H(27A) C(27) H(27B) 108.0 no . .
C(23) C(28) H(28A) 109.4 no . .
C(23) C(28) H(28B) 109.4 no . .
C(27) C(28) H(28A) 109.4 no . .
C(27) C(28) H(28B) 109.4 no . .
H(28A) C(28) H(28B) 108.0 no . .

loop_
_geom_bond_atom_site_label_1
_geom_bond_atom_site_label_2
_geom_bond_distance
_geom_bond_publ_flag
_geom_bond_site_symmetry_2
Ru(1) P(1) 2.6103(10) yes .
Ru(1) P(2) 2.4278(14) yes .
Ru(1) C(1) 2.229(4) yes .
Ru(1) C(3) 2.231(4) yes .
Ru(1) C(4) 2.195(3) yes .
Ru(1) C(5) 2.183(4) yes .
Ru(1) C(6) 2.224(4) yes .
Ru(1) C(19) 2.269(4) yes .
Ru(1) C(20) 2.232(4) yes .
Ru(1) C(21) 2.210(5) yes .
Ru(1) C(22) 2.241(5) yes .
P(1) O(1) 1.484(3) yes .
P(1) C(1) 1.760(4) yes .
P(1) C(3) 1.802(4) yes .
P(1) C(6) 1.804(4) yes .
P(2) C(19) 1.783(4) yes .
P(2) C(22) 1.790(5) yes .
O(2) O(3) 1.42(7) yes .
O(2) O(5) 0.96(9) yes 3_566
O(3) O(4) 1.26(6) yes .
O(3) O(4) 0.92(6) yes 3_566
O(3) O(5) 0.89(9) yes 3_566
O(4) O(4) 0.68(5) yes 3_566
O(4) O(5) 1.75(9) yes .
C(1) C(2) 1.510(7) yes .
C(3) C(4) 1.412(5) yes .
C(3) C(7) 1.515(6) yes .
C(4) C(5) 1.411(6) yes .
C(5) C(6) 1.416(5) yes .
C(6) C(13) 1.505(6) yes .
C(7) C(8) 1.549(7) yes .
C(7) C(12) 1.512(6) yes .
C(8) C(9) 1.525(9) yes .
C(9) C(10) 1.499(12) yes .
C(10) C(11) 1.513(9) yes .
C(11) C(12) 1.535(7) yes .
C(13) C(14) 1.545(8) yes .
C(13) C(18) 1.539(7) yes .
C(14) C(15) 1.514(9) yes .
C(15) C(16) 1.499(10) yes .
C(16) C(17) 1.528(11) yes .
C(17) C(18) 1.524(9) yes .
C(19) C(20) 1.425(7) yes .
C(19) C(23) 1.510(6) yes .
C(20) C(21) 1.374(7) yes .
C(21) C(22) 1.433(8) yes .
C(22) C(29) 1.529(8) yes .
C(23) C(24) 1.504(8) yes .
C(23) C(28) 1.520(8) yes .
C(24) C(25) 1.528(8) yes .
C(25) C(26) 1.543(10) yes .
C(26) C(27) 1.504(15) yes .
C(27) C(28) 1.542(9) yes .
C(29) C(30) 1.25(2) yes .
C(29) C(34) 1.614(16) yes .
C(29) C(35) 1.59(3) yes .
C(29) C(37) 1.24(2) yes .
C(30) C(31) 1.57(3) yes .
C(30) C(35) 1.79(3) yes .
C(31) C(32) 1.54(2) yes .
C(31) C(36) 1.49(5) yes .
C(31) C(38) 1.57(4) yes .
C(32) C(33) 1.40(2) yes .
C(32) C(36) 1.16(4) yes .
C(32) C(38) 1.55(3) yes .
C(33) C(34) 1.52(3) yes .
C(33) C(38) 1.74(3) yes .
C(34) C(35) 1.43(5) yes .
C(34) C(37) 1.71(2) yes .
C(35) C(36) 1.70(5) yes .
C(37) C(38) 1.61(3) yes .
C(1) H(1) 1.08(4) no .
C(2) H(2A) 0.960 no .
C(2) H(2B) 0.960 no .
C(2) H(2C) 0.960 no .
C(4) H(4) 0.930 no .
C(5) H(5) 0.930 no .
C(7) H(7) 0.980 no .
C(8) H(8A) 0.970 no .
C(8) H(8B) 0.970 no .
C(9) H(9A) 0.970 no .
C(9) H(9B) 0.970 no .
C(10) H(10A) 0.970 no .
C(10) H(10B) 0.970 no .
C(11) H(11A) 0.970 no .
C(11) H(11B) 0.970 no .
C(12) H(12A) 0.970 no .
C(12) H(12B) 0.970 no .
C(13) H(13) 0.980 no .
C(14) H(14A) 0.970 no .
C(14) H(14B) 0.970 no .
C(15) H(15A) 0.970 no .
C(15) H(15B) 0.970 no .
C(16) H(16A) 0.970 no .
C(16) H(16B) 0.970 no .
C(17) H(17A) 0.970 no .
C(17) H(17B) 0.970 no .
C(18) H(18A) 0.970 no .
C(18) H(18B) 0.970 no .
C(20) H(20) 0.930 no .
C(21) H(21) 0.930 no .
C(23) H(23) 0.980 no .
C(24) H(24A) 0.970 no .
C(24) H(24B) 0.970 no .
C(25) H(25A) 0.970 no .
C(25) H(25B) 0.970 no .
C(26) H(26A) 0.970 no .
C(26) H(26B) 0.970 no .
C(27) H(27A) 0.970 no .
C(27) H(27B) 0.970 no .
C(28) H(28A) 0.970 no .
C(28) H(28B) 0.970 no .

loop_
_geom_contact_atom_site_label_1
_geom_contact_atom_site_label_2
_geom_contact_distance
_geom_contact_site_symmetry_2
O(1) C(4) 3.070(5) 4_555
O(1) C(8) 3.551(7) 4_555
O(1) C(12) 3.409(6) 4_555
C(4) O(1) 3.070(5) 4_455
C(8) O(1) 3.551(7) 4_455
C(12) O(1) 3.409(6) 4_455
P(1) H(25A) 3.354 4_555
P(1) H(26B) 3.360 1_655
O(1) H(4) 2.245 4_555
O(1) H(8A) 2.725 4_555
O(1) H(10B) 3.298 4_555
O(1) H(12A) 2.521 4_555
O(1) H(23) 3.561 4_555
O(1) H(24A) 3.544 4_555
O(1) H(25A) 3.036 4_555
O(1) H(26B) 3.251 1_655
O(2) H(14B) 3.404 3_666
O(2) H(15B) 3.507 3_666
O(2) H(16A) 3.526 3_666
O(2) H(17A) 3.520 4_355
O(2) H(24B) 3.312 2_556
O(3) H(24B) 3.565 2_556
O(4) H(24B) 3.316 4_455
C(1) H(26B) 3.079 1_655
C(2) H(2C) 3.017 3_755
C(2) H(10B) 3.578 4_555
C(2) H(11A) 3.429 3_755
C(2) H(12B) 3.354 3_755
C(2) H(20) 3.350 3_755
C(2) H(27B) 3.458 1_655
C(3) H(25A) 3.401 4_555
C(4) H(14A) 3.251 4_455
C(4) H(25A) 3.316 4_555
C(5) H(14A) 3.267 4_455
C(5) H(25A) 3.419 4_555
C(5) H(25B) 3.493 4_555
C(6) H(25A) 3.571 4_555
C(8) H(25A) 3.342 4_555
C(8) H(27A) 3.207 4_555
C(9) H(20) 3.459 2_655
C(9) H(28B) 3.186 2_655
C(10) H(20) 3.444 2_655
C(10) H(21) 3.522 2_655
C(11) H(2A) 3.231 3_755
C(11) H(27B) 3.494 3_655
C(12) H(2A) 3.271 3_755
C(13) H(26B) 3.412 1_655
C(14) H(5) 3.427 4_555
C(14) H(24A) 3.473 4_555
C(14) H(26B) 3.474 1_655
C(15) H(5) 3.532 4_555
C(15) H(25B) 3.337 1_655
C(17) H(17B) 3.174 3_756
C(17) H(18B) 3.380 3_756
C(18) H(17B) 3.218 3_756
C(20) H(2B) 3.597 3_755
C(20) H(9A) 3.244 2_645
C(20) H(10A) 3.077 2_645
C(20) H(10B) 3.518 2_645
C(21) H(10A) 3.016 2_645
C(21) H(10B) 3.427 2_645
C(25) H(14B) 3.479 4_455
C(25) H(15A) 3.391 1_455
C(26) H(1) 3.06(4) 1_455
C(26) H(8A) 3.587 4_455
C(26) H(13) 3.351 1_455
C(26) H(15A) 3.436 1_455
C(27) H(1) 3.39(4) 1_455
C(27) H(2B) 3.519 1_455
C(27) H(8A) 3.537 4_455
C(28) H(9A) 3.473 2_645
C(30) H(17B) 3.129 3_756
C(32) H(16B) 3.405 2_746
C(33) H(9B) 3.575 3_755
C(33) H(10A) 3.334 3_755
C(33) H(28A) 3.227 4_545
C(34) H(9B) 3.453 3_755
C(35) H(16A) 3.472 3_756
C(36) H(16A) 3.436 3_756
C(37) H(11A) 3.019 3_755
H(1) C(26) 3.06(4) 1_655
H(1) C(27) 3.39(4) 1_655
H(1) H(26A) 3.133 1_655
H(1) H(26B) 2.381 1_655
H(1) H(27B) 2.913 1_655
H(2A) C(11) 3.231 3_755
H(2A) C(12) 3.271 3_755
H(2A) H(2C) 2.803 3_755
H(2A) H(7) 2.981 3_755
H(2A) H(11A) 2.518 3_755
H(2A) H(11B) 3.582 3_755
H(2A) H(12B) 2.758 3_755
H(2A) H(20) 3.411 3_755
H(2A) H(27B) 3.248 1_655
H(2B) C(20) 3.597 3_755
H(2B) C(27) 3.519 1_655
H(2B) H(2C) 3.543 3_755
H(2B) H(8A) 3.208 4_555
H(2B) H(9A) 3.156 4_555
H(2B) H(10B) 2.915 4_555
H(2B) H(12B) 3.203 3_755
H(2B) H(20) 2.816 3_755
H(2B) H(21) 3.534 3_755
H(2B) H(26B) 3.422 1_655
H(2B) H(27A) 3.170 1_655
H(2B) H(27B) 3.084 1_655
H(2C) C(2) 3.017 3_755
H(2C) H(2A) 2.803 3_755
H(2C) H(2B) 3.543 3_755
H(2C) H(2C) 2.396 3_755
H(2C) H(10B) 3.424 4_555
H(2C) H(20) 3.302 3_755
H(2C) H(21) 3.011 3_755
H(4) O(1) 2.245 4_455
H(4) H(14A) 2.801 4_455
H(5) C(14) 3.427 4_455
H(5) C(15) 3.532 4_455
H(5) H(14A) 2.836 4_455
H(5) H(14B) 3.477 4_455
H(5) H(15B) 2.909 4_455
H(5) H(25B) 3.537 4_555
H(7) H(2A) 2.981 3_755
H(7) H(10B) 3.188 4_555
H(7) H(21) 3.182 3_755
H(8A) O(1) 2.725 4_455
H(8A) C(26) 3.587 4_555
H(8A) C(27) 3.537 4_555
H(8A) H(2B) 3.208 4_455
H(8A) H(25A) 2.954 4_555
H(8A) H(26B) 3.149 4_555
H(8A) H(27A) 2.756 4_555
H(8B) H(10B) 3.470 4_555
H(8B) H(11B) 3.294 4_555
H(8B) H(12A) 2.970 4_555
H(8B) H(23) 3.379 4_555
H(8B) H(25A) 2.879 4_555
H(8B) H(27A) 2.892 4_555
H(9A) C(20) 3.244 2_655
H(9A) C(28) 3.473 2_655
H(9A) H(2B) 3.156 4_455
H(9A) H(20) 2.700 2_655
H(9A) H(27A) 3.191 4_555
H(9A) H(28B) 2.519 2_655
H(9B) C(33) 3.575 3_755
H(9B) C(34) 3.453 3_755
H(9B) H(10B) 3.590 4_555
H(9B) H(11B) 3.026 4_555
H(9B) H(28B) 2.992 2_655
H(10A) C(20) 3.077 2_655
H(10A) C(21) 3.016 2_655
H(10A) C(33) 3.334 3_755
H(10A) H(20) 3.123 2_655
H(10A) H(21) 3.041 2_655
H(10B) O(1) 3.298 4_455
H(10B) C(2) 3.578 4_455
H(10B) C(20) 3.518 2_655
H(10B) C(21) 3.427 2_655
H(10B) H(2B) 2.915 4_455
H(10B) H(2C) 3.424 4_455
H(10B) H(7) 3.188 4_455
H(10B) H(8B) 3.470 4_455
H(10B) H(9B) 3.590 4_455
H(10B) H(20) 3.224 2_655
H(10B) H(21) 3.073 2_655
H(11A) C(2) 3.429 3_755
H(11A) C(37) 3.019 3_755
H(11A) H(2A) 2.518 3_755
H(11A) H(21) 3.394 3_755
H(11A) H(27B) 3.154 3_655
H(11B) H(2A) 3.582 3_755
H(11B) H(8B) 3.294 4_455
H(11B) H(9B) 3.026 4_455
H(11B) H(27B) 2.944 3_655
H(11B) H(28B) 3.438 3_655
H(12A) O(1) 2.521 4_455
H(12A) H(8B) 2.970 4_455
H(12B) C(2) 3.354 3_755
H(12B) H(2A) 2.758 3_755
H(12B) H(2B) 3.203 3_755
H(13) C(26) 3.351 1_655
H(13) H(26A) 3.086 1_655
H(13) H(26B) 2.725 1_655
H(14A) C(4) 3.251 4_555
H(14A) C(5) 3.267 4_555
H(14A) H(4) 2.801 4_555
H(14A) H(5) 2.836 4_555
H(14A) H(24A) 3.069 4_555
H(14A) H(25B) 3.260 1_655
H(14A) H(26B) 2.916 1_655
H(14B) O(2) 3.404 3_666
H(14B) C(25) 3.479 4_555
H(14B) H(5) 3.477 4_555
H(14B) H(24A) 2.953 4_555
H(14B) H(25A) 3.484 4_555
H(14B) H(25B) 2.912 4_555
H(15A) C(25) 3.391 1_655
H(15A) C(26) 3.436 1_655
H(15A) H(25B) 2.606 1_655
H(15A) H(26A) 3.139 1_655
H(15A) H(26B) 3.258 1_655
H(15B) O(2) 3.507 3_666
H(15B) H(5) 2.909 4_555
H(15B) H(18A) 3.222 4_555
H(15B) H(25B) 3.372 1_655
H(16A) O(2) 3.526 3_666
H(16A) C(35) 3.472 3_756
H(16A) C(36) 3.436 3_756
H(16B) C(32) 3.405 2_756
H(17A) O(2) 3.520 4_655
H(17A) H(17B) 3.147 3_756
H(17A) H(18B) 3.399 3_756
H(17B) C(17) 3.174 3_756
H(17B) C(18) 3.218 3_756
H(17B) C(30) 3.129 3_756
H(17B) H(17A) 3.147 3_756
H(17B) H(17B) 2.707 3_756
H(17B) H(18B) 2.537 3_756
H(18A) H(15B) 3.222 4_455
H(18B) C(17) 3.380 3_756
H(18B) H(17A) 3.399 3_756
H(18B) H(17B) 2.537 3_756
H(20) C(2) 3.350 3_755
H(20) C(9) 3.459 2_645
H(20) C(10) 3.444 2_645
H(20) H(2A) 3.411 3_755
H(20) H(2B) 2.816 3_755
H(20) H(2C) 3.302 3_755
H(20) H(9A) 2.700 2_645
H(20) H(10A) 3.123 2_645
H(20) H(10B) 3.224 2_645
H(21) C(10) 3.522 2_645
H(21) H(2B) 3.534 3_755
H(21) H(2C) 3.011 3_755
H(21) H(7) 3.182 3_755
H(21) H(10A) 3.041 2_645
H(21) H(10B) 3.073 2_645
H(21) H(11A) 3.394 3_755
H(23) O(1) 3.561 4_455
H(23) H(8B) 3.379 4_455
H(24A) O(1) 3.544 4_455
H(24A) C(14) 3.473 4_455
H(24A) H(14A) 3.069 4_455
H(24A) H(14B) 2.953 4_455
H(24B) O(2) 3.312 2_546
H(24B) O(3) 3.565 2_546
H(24B) O(4) 3.316 4_555
H(25A) P(1) 3.354 4_455
H(25A) O(1) 3.036 4_455
H(25A) C(3) 3.401 4_455
H(25A) C(4) 3.316 4_455
H(25A) C(5) 3.419 4_455
H(25A) C(6) 3.571 4_455
H(25A) C(8) 3.342 4_455
H(25A) H(8A) 2.954 4_455
H(25A) H(8B) 2.879 4_455
H(25A) H(14B) 3.484 4_455
H(25B) C(5) 3.493 4_455
H(25B) C(15) 3.337 1_455
H(25B) H(5) 3.537 4_455
H(25B) H(14A) 3.260 1_455
H(25B) H(14B) 2.912 4_455
H(25B) H(15A) 2.606 1_455
H(25B) H(15B) 3.372 1_455
H(26A) H(1) 3.133 1_455
H(26A) H(13) 3.086 1_455
H(26A) H(15A) 3.139 1_455
H(26B) P(1) 3.360 1_455
H(26B) O(1) 3.251 1_455
H(26B) C(1) 3.079 1_455
H(26B) C(13) 3.412 1_455
H(26B) C(14) 3.474 1_455
H(26B) H(1) 2.381 1_455
H(26B) H(2B) 3.422 1_455
H(26B) H(8A) 3.149 4_455
H(26B) H(13) 2.725 1_455
H(26B) H(14A) 2.916 1_455
H(26B) H(15A) 3.258 1_455
H(27A) C(8) 3.207 4_455
H(27A) H(2B) 3.170 1_455
H(27A) H(8A) 2.756 4_455
H(27A) H(8B) 2.892 4_455
H(27A) H(9A) 3.191 4_455
H(27B) C(2) 3.458 1_455
H(27B) C(11) 3.494 3_655
H(27B) H(1) 2.913 1_455
H(27B) H(2A) 3.248 1_455
H(27B) H(2B) 3.084 1_455
H(27B) H(11A) 3.154 3_655
H(27B) H(11B) 2.944 3_655
H(28A) C(33) 3.227 4_445
H(28B) C(9) 3.186 2_645
H(28B) H(9A) 2.519 2_645
H(28B) H(9B) 2.992 2_645
H(28B) H(11B) 3.438 3_655

loop_
_geom_torsion_atom_site_label_1
_geom_torsion_atom_site_label_2
_geom_torsion_atom_site_label_3
_geom_torsion_atom_site_label_4
_geom_torsion
_geom_torsion_site_symmetry_1
_geom_torsion_site_symmetry_3
_geom_torsion_site_symmetry_4
P(1) Ru(1) P(2) C(19) 157.69(17) . . .
P(1) Ru(1) P(2) C(22) -96.1(2) . . .
P(2) Ru(1) P(1) O(1) -124(4) . . .
P(2) Ru(1) P(1) C(1) 100.3(2) . . .
P(2) Ru(1) P(1) C(3) -134.11(17) . . .
P(2) Ru(1) P(1) C(6) -18.79(18) . . .
P(1) Ru(1) C(1) C(2) -119.4(4) . . .
C(1) Ru(1) P(1) O(1) 136(4) . . .
C(1) Ru(1) P(1) C(3) 125.6(2) . . .
C(1) Ru(1) P(1) C(6) -119.0(2) . . .
P(1) Ru(1) C(3) C(4) -115.2(2) . . .
P(1) Ru(1) C(3) C(7) 127.2(4) . . .
C(3) Ru(1) P(1) O(1) 11(4) . . .
C(3) Ru(1) P(1) C(1) -125.6(2) . . .
C(3) Ru(1) P(1) C(6) 115.3(2) . . .
P(1) Ru(1) C(4) C(3) 42.4(2) . . .
P(1) Ru(1) C(4) C(5) -81.5(2) . . .
C(4) Ru(1) P(1) O(1) -26(4) . . .
C(4) Ru(1) P(1) C(1) -162.5(2) . . .
C(4) Ru(1) P(1) C(3) -36.8(2) . . .
C(4) Ru(1) P(1) C(6) 78.47(19) . . .
P(1) Ru(1) C(5) C(4) 81.0(2) . . .
P(1) Ru(1) C(5) C(6) -42.5(2) . . .
C(5) Ru(1) P(1) O(1) -68(4) . . .
C(5) Ru(1) P(1) C(1) 156.2(2) . . .
C(5) Ru(1) P(1) C(3) -78.2(2) . . .
C(5) Ru(1) P(1) C(6) 37.14(19) . . .
P(1) Ru(1) C(6) C(5) 114.9(2) . . .
P(1) Ru(1) C(6) C(13) -124.4(4) . . .
C(6) Ru(1) P(1) O(1) -105(4) . . .
C(6) Ru(1) P(1) C(1) 119.0(2) . . .
C(6) Ru(1) P(1) C(3) -115.3(2) . . .
P(1) Ru(1) C(19) P(2) -149.6(2) . . .
P(1) Ru(1) C(19) C(20) 90.0(4) . . .
P(1) Ru(1) C(19) C(23) -27.9(6) . . .
C(19) Ru(1) P(1) O(1) 8(4) . . .
C(19) Ru(1) P(1) C(1) -128.4(3) . . .
C(19) Ru(1) P(1) C(3) -2.7(3) . . .
C(19) Ru(1) P(1) C(6) 112.6(3) . . .
P(1) Ru(1) C(20) C(19) -147.7(2) . . .
P(1) Ru(1) C(20) C(21) 87.6(3) . . .
C(20) Ru(1) P(1) O(1) 73(4) . . .
C(20) Ru(1) P(1) C(1) -63.7(2) . . .
C(20) Ru(1) P(1) C(3) 62.0(2) . . .
C(20) Ru(1) P(1) C(6) 177.3(2) . . .
P(1) Ru(1) C(21) C(20) -124.9(2) . . .
P(1) Ru(1) C(21) C(22) 113.2(2) . . .
C(21) Ru(1) P(1) O(1) 119(4) . . .
C(21) Ru(1) P(1) C(1) -17.1(2) . . .
C(21) Ru(1) P(1) C(3) 108.6(2) . . .
C(21) Ru(1) P(1) C(6) -136.1(2) . . .
P(1) Ru(1) C(22) P(2) 141.32(10) . . .
P(1) Ru(1) C(22) C(21) -98.1(3) . . .
P(1) Ru(1) C(22) C(29) 18.7(7) . . .
C(22) Ru(1) P(1) O(1) 167(4) . . .
C(22) Ru(1) P(1) C(1) 31.2(2) . . .
C(22) Ru(1) P(1) C(3) 156.8(2) . . .
C(22) Ru(1) P(1) C(6) -87.9(2) . . .
P(2) Ru(1) C(1) P(1) -138.44(10) . . .
P(2) Ru(1) C(1) C(2) 102.1(3) . . .
C(1) Ru(1) P(2) C(19) -133.0(2) . . .
C(1) Ru(1) P(2) C(22) -26.9(2) . . .
P(2) Ru(1) C(3) P(1) 136.58(15) . . .
P(2) Ru(1) C(3) C(4) 21.4(3) . . .
P(2) Ru(1) C(3) C(7) -96.2(4) . . .
C(3) Ru(1) P(2) C(19) 59.4(2) . . .
C(3) Ru(1) P(2) C(22) 165.6(3) . . .
P(2) Ru(1) C(4) C(3) -168.6(2) . . .
P(2) Ru(1) C(4) C(5) 67.5(2) . . .
C(4) Ru(1) P(2) C(19) 73.5(2) . . .
C(4) Ru(1) P(2) C(22) 179.6(2) . . .
P(2) Ru(1) C(5) C(4) -122.2(2) . . .
P(2) Ru(1) C(5) C(6) 114.3(2) . . .
C(5) Ru(1) P(2) C(19) 108.1(2) . . .
C(5) Ru(1) P(2) C(22) -145.8(2) . . .
P(2) Ru(1) C(6) P(1) 170.69(8) . . .
P(2) Ru(1) C(6) C(5) -74.4(2) . . .
P(2) Ru(1) C(6) C(13) 46.3(3) . . .
C(6) Ru(1) P(2) C(19) 144.2(2) . . .
C(6) Ru(1) P(2) C(22) -109.6(2) . . .
P(2) Ru(1) C(19) C(20) -120.4(3) . . .
P(2) Ru(1) C(19) C(23) 121.7(4) . . .
C(19) Ru(1) P(2) C(22) 106.2(2) . . .
P(2) Ru(1) C(20) C(19) 40.3(2) . . .
P(2) Ru(1) C(20) C(21) -84.4(3) . . .
C(20) Ru(1) P(2) C(19) -33.7(2) . . .
C(20) Ru(1) P(2) C(22) 72.5(2) . . .
P(2) Ru(1) C(21) C(20) 81.6(3) . . .
P(2) Ru(1) C(21) C(22) -40.3(2) . . .
C(21) Ru(1) P(2) C(19) -72.2(2) . . .
C(21) Ru(1) P(2) C(22) 34.0(2) . . .
P(2) Ru(1) C(22) C(21) 120.6(3) . . .
P(2) Ru(1) C(22) C(29) -122.6(7) . . .
C(22) Ru(1) P(2) C(19) -106.2(2) . . .
C(1) Ru(1) C(3) P(1) -34.34(15) . . .
C(1) Ru(1) C(3) C(4) -149.5(2) . . .
C(1) Ru(1) C(3) C(7) 92.9(3) . . .
C(3) Ru(1) C(1) P(1) 35.18(15) . . .
C(3) Ru(1) C(1) C(2) -84.2(3) . . .
C(1) Ru(1) C(4) C(3) 30.4(2) . . .
C(1) Ru(1) C(4) C(5) -93.5(2) . . .
C(4) Ru(1) C(1) P(1) 16.6(2) . . .
C(4) Ru(1) C(1) C(2) -102.8(3) . . .
C(1) Ru(1) C(5) C(4) 97.2(2) . . .
C(1) Ru(1) C(5) C(6) -26.4(2) . . .
C(5) Ru(1) C(1) P(1) -22.4(2) . . .
C(5) Ru(1) C(1) C(2) -141.8(3) . . .
C(1) Ru(1) C(6) P(1) 38.00(15) . . .
C(1) Ru(1) C(6) C(5) 152.9(2) . . .
C(1) Ru(1) C(6) C(13) -86.4(3) . . .
C(6) Ru(1) C(1) P(1) -39.03(15) . . .
C(6) Ru(1) C(1) C(2) -158.4(3) . . .
C(1) Ru(1) C(19) P(2) 107.3(2) . . .
C(1) Ru(1) C(19) C(20) -13.2(4) . . .
C(1) Ru(1) C(19) C(23) -131.0(4) . . .
C(19) Ru(1) C(1) P(1) 148.8(2) . . .
C(19) Ru(1) C(1) C(2) 29.3(5) . . .
C(1) Ru(1) C(20) C(19) 172.5(2) . . .
C(1) Ru(1) C(20) C(21) 47.8(3) . . .
C(20) Ru(1) C(1) P(1) 140.32(17) . . .
C(20) Ru(1) C(1) C(2) 20.9(4) . . .
C(1) Ru(1) C(21) C(20) -136.2(3) . . .
C(1) Ru(1) C(21) C(22) 101.9(3) . . .
C(21) Ru(1) C(1) P(1) 166.2(2) . . .
C(21) Ru(1) C(1) C(2) 46.8(3) . . .
C(1) Ru(1) C(22) P(2) 161.52(19) . . .
C(1) Ru(1) C(22) C(21) -77.9(3) . . .
C(1) Ru(1) C(22) C(29) 38.9(6) . . .
C(22) Ru(1) C(1) P(1) -157.1(2) . . .
C(22) Ru(1) C(1) C(2) 83.5(3) . . .
C(3) Ru(1) C(4) C(5) -123.9(3) . . .
C(4) Ru(1) C(3) P(1) 115.2(2) . . .
C(4) Ru(1) C(3) C(7) -117.6(4) . . .
C(3) Ru(1) C(5) C(4) 33.7(2) . . .
C(3) Ru(1) C(5) C(6) -89.8(2) . . .
C(5) Ru(1) C(3) P(1) 81.15(17) . . .
C(5) Ru(1) C(3) C(4) -34.0(2) . . .
C(5) Ru(1) C(3) C(7) -151.6(4) . . .
C(3) Ru(1) C(6) P(1) -40.79(14) . . .
C(3) Ru(1) C(6) C(5) 74.2(2) . . .
C(3) Ru(1) C(6) C(13) -165.1(4) . . .
C(6) Ru(1) C(3) P(1) 40.86(14) . . .
C(6) Ru(1) C(3) C(4) -74.3(2) . . .
C(6) Ru(1) C(3) C(7) 168.1(4) . . .
C(3) Ru(1) C(19) P(2) -151.69(14) . . .
C(3) Ru(1) C(19) C(20) 87.9(2) . . .
C(3) Ru(1) C(19) C(23) -30.0(4) . . .
C(19) Ru(1) C(3) P(1) 178.92(15) . . .
C(19) Ru(1) C(3) C(4) 63.7(2) . . .
C(19) Ru(1) C(3) C(7) -53.8(4) . . .
C(3) Ru(1) C(20) C(19) -108.2(2) . . .
C(3) Ru(1) C(20) C(21) 127.1(3) . . .
C(20) Ru(1) C(3) P(1) -141.50(16) . . .
C(20) Ru(1) C(3) C(4) 103.3(2) . . .
C(20) Ru(1) C(3) C(7) -14.3(4) . . .
C(3) Ru(1) C(21) C(20) -70.7(3) . . .
C(3) Ru(1) C(21) C(22) 167.3(2) . . .
C(21) Ru(1) C(3) P(1) -105.4(2) . . .
C(21) Ru(1) C(3) C(4) 139.4(2) . . .
C(21) Ru(1) C(3) C(7) 21.9(4) . . .
C(3) Ru(1) C(22) P(2) -156.0(4) . . .
C(3) Ru(1) C(22) C(21) -35.5(7) . . .
C(3) Ru(1) C(22) C(29) 81.4(9) . . .
C(22) Ru(1) C(3) P(1) -79.0(5) . . .
C(22) Ru(1) C(3) C(4) 165.8(5) . . .
C(22) Ru(1) C(3) C(7) 48.3(7) . . .
C(4) Ru(1) C(5) C(6) -123.5(3) . . .
C(5) Ru(1) C(4) C(3) 123.9(3) . . .
C(4) Ru(1) C(6) P(1) -80.78(17) . . .
C(4) Ru(1) C(6) C(5) 34.2(2) . . .
C(4) Ru(1) C(6) C(13) 154.9(4) . . .
C(6) Ru(1) C(4) C(3) 89.8(2) . . .
C(6) Ru(1) C(4) C(5) -34.0(2) . . .
C(4) Ru(1) C(19) P(2) -118.61(16) . . .
C(4) Ru(1) C(19) C(20) 121.0(2) . . .
C(4) Ru(1) C(19) C(23) 3.1(4) . . .
C(19) Ru(1) C(4) C(3) -126.1(2) . . .
C(19) Ru(1) C(4) C(5) 110.1(2) . . .
C(4) Ru(1) C(20) C(19) -68.3(3) . . .
C(4) Ru(1) C(20) C(21) 167.1(3) . . .
C(20) Ru(1) C(4) C(3) -91.9(2) . . .
C(20) Ru(1) C(4) C(5) 144.2(2) . . .
C(4) Ru(1) C(21) C(20) -22.8(5) . . .
C(4) Ru(1) C(21) C(22) -144.8(3) . . .
C(21) Ru(1) C(4) C(3) -77.5(4) . . .
C(21) Ru(1) C(4) C(5) 158.6(3) . . .
C(4) Ru(1) C(22) P(2) -0.9(6) . . .
C(4) Ru(1) C(22) C(21) 119.7(5) . . .
C(4) Ru(1) C(22) C(29) -123.5(6) . . .
C(22) Ru(1) C(4) C(3) -167.9(4) . . .
C(22) Ru(1) C(4) C(5) 68.2(5) . . .
C(5) Ru(1) C(6) P(1) -114.9(2) . . .
C(5) Ru(1) C(6) C(13) 120.7(4) . . .
C(6) Ru(1) C(5) C(4) 123.5(3) . . .
C(5) Ru(1) C(19) P(2) -81.71(17) . . .
C(5) Ru(1) C(19) C(20) 157.9(2) . . .
C(5) Ru(1) C(19) C(23) 40.0(4) . . .
C(19) Ru(1) C(5) C(4) -77.9(2) . . .
C(19) Ru(1) C(5) C(6) 158.6(2) . . .
C(5) Ru(1) C(20) C(19) -34.3(4) . . .
C(5) Ru(1) C(20) C(21) -159.0(3) . . .
C(20) Ru(1) C(5) C(4) -57.1(3) . . .
C(20) Ru(1) C(5) C(6) 179.3(2) . . .
C(5) Ru(1) C(21) C(20) 82.8(8) . . .
C(5) Ru(1) C(21) C(22) -39.1(9) . . .
C(21) Ru(1) C(5) C(4) -123.3(7) . . .
C(21) Ru(1) C(5) C(6) 113.2(7) . . .
C(5) Ru(1) C(22) P(2) 48.2(2) . . .
C(5) Ru(1) C(22) C(21) 168.8(2) . . .
C(5) Ru(1) C(22) C(29) -74.4(7) . . .
C(22) Ru(1) C(5) C(4) -154.2(2) . . .
C(22) Ru(1) C(5) C(6) 82.3(3) . . .
C(6) Ru(1) C(19) P(2) -61.0(2) . . .
C(6) Ru(1) C(19) C(20) 178.6(2) . . .
C(6) Ru(1) C(19) C(23) 60.7(5) . . .
C(19) Ru(1) C(6) P(1) -148.6(2) . . .
C(19) Ru(1) C(6) C(5) -33.7(3) . . .
C(19) Ru(1) C(6) C(13) 87.0(4) . . .
C(6) Ru(1) C(20) C(19) -24(4) . . .
C(6) Ru(1) C(20) C(21) -148(4) . . .
C(20) Ru(1) C(6) P(1) -126(4) . . .
C(20) Ru(1) C(6) C(5) -11(4) . . .
C(20) Ru(1) C(6) C(13) 109(4) . . .
C(6) Ru(1) C(21) C(20) 177.9(3) . . .
C(6) Ru(1) C(21) C(22) 56.0(4) . . .
C(21) Ru(1) C(6) P(1) 87.3(3) . . .
C(21) Ru(1) C(6) C(5) -157.8(3) . . .
C(21) Ru(1) C(6) C(13) -37.1(5) . . .
C(6) Ru(1) C(22) P(2) 91.12(19) . . .
C(6) Ru(1) C(22) C(21) -148.3(2) . . .
C(6) Ru(1) C(22) C(29) -31.5(7) . . .
C(22) Ru(1) C(6) P(1) 122.05(19) . . .
C(22) Ru(1) C(6) C(5) -123.0(2) . . .
C(22) Ru(1) C(6) C(13) -2.3(4) . . .
C(19) Ru(1) C(20) C(21) -124.7(4) . . .
C(20) Ru(1) C(19) P(2) 120.4(3) . . .
C(20) Ru(1) C(19) C(23) -117.9(5) . . .
C(19) Ru(1) C(21) C(20) 33.5(3) . . .
C(19) Ru(1) C(21) C(22) -88.5(3) . . .
C(21) Ru(1) C(19) P(2) 87.7(2) . . .
C(21) Ru(1) C(19) C(20) -32.7(2) . . .
C(21) Ru(1) C(19) C(23) -150.6(4) . . .
C(19) Ru(1) C(22) P(2) -46.34(17) . . .
C(19) Ru(1) C(22) C(21) 74.2(3) . . .
C(19) Ru(1) C(22) C(29) -169.0(7) . . .
C(22) Ru(1) C(19) P(2) 46.8(2) . . .
C(22) Ru(1) C(19) C(20) -73.6(3) . . .
C(22) Ru(1) C(19) C(23) 168.5(4) . . .
C(20) Ru(1) C(21) C(22) -121.9(4) . . .
C(21) Ru(1) C(20) C(19) 124.7(4) . . .
C(20) Ru(1) C(22) P(2) -86.6(2) . . .
C(20) Ru(1) C(22) C(21) 34.0(3) . . .
C(20) Ru(1) C(22) C(29) 150.8(7) . . .
C(22) Ru(1) C(20) C(19) 89.3(3) . . .
C(22) Ru(1) C(20) C(21) -35.4(3) . . .
C(21) Ru(1) C(22) P(2) -120.6(3) . . .
C(21) Ru(1) C(22) C(29) 116.8(7) . . .
C(22) Ru(1) C(21) C(20) 121.9(4) . . .
Ru(1) P(1) C(1) C(2) 121.6(4) . . .
Ru(1) P(1) C(3) C(4) 64.5(2) . . .
Ru(1) P(1) C(3) C(7) -133.9(3) . . .
Ru(1) P(1) C(6) C(5) -64.2(2) . . .
Ru(1) P(1) C(6) C(13) 129.0(3) . . .
O(1) P(1) C(1) Ru(1) -178.22(18) . . .
O(1) P(1) C(1) C(2) -56.6(4) . . .
O(1) P(1) C(3) Ru(1) -179.55(18) . . .
O(1) P(1) C(3) C(4) -115.1(3) . . .
O(1) P(1) C(3) C(7) 46.6(4) . . .
O(1) P(1) C(6) Ru(1) 177.53(17) . . .
O(1) P(1) C(6) C(5) 113.3(3) . . .
O(1) P(1) C(6) C(13) -53.4(4) . . .
C(1) P(1) C(3) Ru(1) 43.65(18) . . .
C(1) P(1) C(3) C(4) 108.1(3) . . .
C(1) P(1) C(3) C(7) -90.2(3) . . .
C(3) P(1) C(1) Ru(1) -43.55(18) . . .
C(3) P(1) C(1) C(2) 78.1(3) . . .
C(1) P(1) C(6) Ru(1) -47.55(17) . . .
C(1) P(1) C(6) C(5) -111.8(3) . . .
C(1) P(1) C(6) C(13) 81.5(3) . . .
C(6) P(1) C(1) Ru(1) 47.28(16) . . .
C(6) P(1) C(1) C(2) 168.9(3) . . .
C(3) P(1) C(6) Ru(1) 49.52(15) . . .
C(3) P(1) C(6) C(5) -14.7(3) . . .
C(3) P(1) C(6) C(13) 178.6(3) . . .
C(6) P(1) C(3) Ru(1) -49.35(15) . . .
C(6) P(1) C(3) C(4) 15.1(3) . . .
C(6) P(1) C(3) C(7) 176.8(3) . . .
Ru(1) P(2) C(19) C(20) 60.0(2) . . .
Ru(1) P(2) C(19) C(23) -122.7(4) . . .
Ru(1) P(2) C(22) C(21) -60.1(3) . . .
Ru(1) P(2) C(22) C(29) 126.5(5) . . .
C(19) P(2) C(22) Ru(1) 58.87(18) . . .
C(19) P(2) C(22) C(21) -1.2(3) . . .
C(19) P(2) C(22) C(29) -174.6(4) . . .
C(22) P(2) C(19) Ru(1) -58.01(17) . . .
C(22) P(2) C(19) C(20) 2.0(3) . . .
C(22) P(2) C(19) C(23) 179.3(4) . . .
O(3) O(2) O(5) O(4) -16(3) . 3_566 3_566
O(5) O(2) O(3) O(4) 111(17) 3_566 . .
O(5) O(2) O(3) O(4) 134(10) 3_566 . 3_566
O(2) O(3) O(4) O(3) 33(23) . . 3_566
O(2) O(3) O(4) O(5) 63(19) . . .
O(2) O(3) O(4) O(4) 33(17) . . 3_566
O(2) O(3) O(4) O(3) -167(7) . 3_566 3_566
O(2) O(3) O(4) O(5) -64(13) . 3_566 3_566
O(2) O(3) O(4) O(4) -167(6) . 3_566 .
O(2) O(3) O(5) O(4) 98(14) . 3_566 3_566
O(4) O(3) O(4) O(5) 103(14) . 3_566 3_566
O(4) O(3) O(4) O(5) 30(9) 3_566 . .
O(4) O(3) O(5) O(2) -154(7) . 3_566 .
O(4) O(3) O(5) O(4) -56(12) . 3_566 3_566
O(5) O(3) O(4) O(3) 124(12) 3_566 . 3_566
O(5) O(3) O(4) O(5) 154(9) 3_566 . .
O(5) O(3) O(4) O(4) 124(12) 3_566 . 3_566
O(4) O(3) O(5) O(2) -98(14) 3_566 3_566 .
O(5) O(3) O(4) O(3) -103(16) 3_566 3_566 3_566
O(5) O(3) O(4) O(4) -103(14) 3_566 3_566 .
O(3) O(4) O(4) O(5) -16(3) . 3_566 3_566
O(3) O(4) O(5) O(2) 172(7) . . 3_566
O(3) O(4) O(5) O(3) -103(16) . . 3_566
O(3) O(4) O(4) O(5) 164(4) 3_566 3_566 3_566
O(3) O(4) O(5) O(2) -85(15) 3_566 . 3_566
O(4) O(4) O(5) O(2) -166(7) 3_566 . 3_566
O(4) O(4) O(5) O(3) -81(15) 3_566 . 3_566
O(5) O(4) O(4) O(3) -164(4) . 3_566 .
O(5) O(4) O(4) O(3) 16(3) . 3_566 3_566
Ru(1) C(3) C(4) C(5) 59.0(3) . . .
Ru(1) C(3) C(7) C(8) 170.3(3) . . .
Ru(1) C(3) C(7) C(12) 48.1(5) . . .
P(1) C(3) C(4) Ru(1) -70.9(2) . . .
P(1) C(3) C(4) C(5) -11.9(4) . . .
P(1) C(3) C(7) C(8) -81.2(4) . . .
P(1) C(3) C(7) C(12) 156.7(3) . . .
C(4) C(3) C(7) C(8) 78.0(5) . . .
C(4) C(3) C(7) C(12) -44.1(5) . . .
C(7) C(3) C(4) Ru(1) 127.2(3) . . .
C(7) C(3) C(4) C(5) -173.8(3) . . .
Ru(1) C(4) C(5) C(6) 60.7(3) . . .
C(3) C(4) C(5) Ru(1) -60.2(3) . . .
C(3) C(4) C(5) C(6) 0.6(5) . . .
Ru(1) C(5) C(6) P(1) 71.1(2) . . .
Ru(1) C(5) C(6) C(13) -122.8(4) . . .
C(4) C(5) C(6) Ru(1) -60.1(3) . . .
C(4) C(5) C(6) P(1) 11.0(4) . . .
C(4) C(5) C(6) C(13) 177.2(3) . . .
Ru(1) C(6) C(13) C(14) 168.2(3) . . .
Ru(1) C(6) C(13) C(18) -68.0(5) . . .
P(1) C(6) C(13) C(14) 64.1(5) . . .
P(1) C(6) C(13) C(18) -172.1(3) . . .
C(5) C(6) C(13) C(14) -100.3(5) . . .
C(5) C(6) C(13) C(18) 23.5(6) . . .
C(3) C(7) C(8) C(9) 179.9(4) . . .
C(3) C(7) C(12) C(11) 176.7(4) . . .
C(8) C(7) C(12) C(11) 55.5(5) . . .
C(12) C(7) C(8) C(9) -54.7(6) . . .
C(7) C(8) C(9) C(10) 55.0(7) . . .
C(8) C(9) C(10) C(11) -55.0(8) . . .
C(9) C(10) C(11) C(12) 54.4(7) . . .
C(10) C(11) C(12) C(7) -55.7(7) . . .
C(6) C(13) C(14) C(15) -176.8(4) . . .
C(6) C(13) C(18) C(17) 177.4(4) . . .
C(14) C(13) C(18) C(17) -57.8(6) . . .
C(18) C(13) C(14) C(15) 56.9(6) . . .
C(13) C(14) C(15) C(16) -55.4(8) . . .
C(14) C(15) C(16) C(17) 53.7(9) . . .
C(15) C(16) C(17) C(18) -55.4(8) . . .
C(16) C(17) C(18) C(13) 57.8(7) . . .
Ru(1) C(19) C(20) C(21) 59.0(3) . . .
Ru(1) C(19) C(23) C(24) -72.1(5) . . .
Ru(1) C(19) C(23) C(28) 163.6(4) . . .
P(2) C(19) C(20) Ru(1) -61.5(2) . . .
P(2) C(19) C(20) C(21) -2.4(5) . . .
P(2) C(19) C(23) C(24) 21.8(6) . . .
P(2) C(19) C(23) C(28) -102.4(5) . . .
C(20) C(19) C(23) C(24) -161.3(4) . . .
C(20) C(19) C(23) C(28) 74.5(6) . . .
C(23) C(19) C(20) Ru(1) 121.2(4) . . .
C(23) C(19) C(20) C(21) -179.8(4) . . .
Ru(1) C(20) C(21) C(22) 61.6(3) . . .
C(19) C(20) C(21) Ru(1) -60.0(3) . . .
C(19) C(20) C(21) C(22) 1.5(6) . . .
Ru(1) C(21) C(22) P(2) 61.9(2) . . .
Ru(1) C(21) C(22) C(29) -124.5(4) . . .
C(20) C(21) C(22) Ru(1) -61.9(3) . . .
C(20) C(21) C(22) P(2) 0.1(4) . . .
C(20) C(21) C(22) C(29) 173.7(4) . . .
Ru(1) C(22) C(29) C(30) 71.9(13) . . .
Ru(1) C(22) C(29) C(34) -148.4(8) . . .
Ru(1) C(22) C(29) C(35) 156.3(17) . . .
Ru(1) C(22) C(29) C(37) -68.5(17) . . .
P(2) C(22) C(29) C(30) -25.2(12) . . .
P(2) C(22) C(29) C(34) 114.5(9) . . .
P(2) C(22) C(29) C(35) 59.2(18) . . .
P(2) C(22) C(29) C(37) -165.6(15) . . .
C(21) C(22) C(29) C(30) 162.2(11) . . .
C(21) C(22) C(29) C(34) -58.1(10) . . .
C(21) C(22) C(29) C(35) -113.5(18) . . .
C(21) C(22) C(29) C(37) 21.7(17) . . .
C(19) C(23) C(24) C(25) 177.9(4) . . .
C(19) C(23) C(28) C(27) -175.7(6) . . .
C(24) C(23) C(28) C(27) 56.9(8) . . .
C(28) C(23) C(24) C(25) -57.0(6) . . .
C(23) C(24) C(25) C(26) 56.8(8) . . .
C(24) C(25) C(26) C(27) -55.2(9) . . .
C(25) C(26) C(27) C(28) 56.0(9) . . .
C(26) C(27) C(28) C(23) -58.0(9) . . .
C(22) C(29) C(30) C(31) 176.9(12) . . .
C(22) C(29) C(30) C(35) 102.1(12) . . .
C(22) C(29) C(34) C(33) 174.2(13) . . .
C(22) C(29) C(34) C(35) -98.8(14) . . .
C(22) C(29) C(34) C(37) 124.6(14) . . .
C(22) C(29) C(35) C(30) -116.8(12) . . .
C(22) C(29) C(35) C(34) 98.0(13) . . .
C(22) C(29) C(35) C(36) -164(2) . . .
C(22) C(29) C(37) C(34) -97.3(14) . . .
C(22) C(29) C(37) C(38) 176.2(16) . . .
C(30) C(29) C(34) C(33) -47(2) . . .
C(30) C(29) C(34) C(35) 40.2(19) . . .
C(30) C(29) C(34) C(37) -96.4(17) . . .
C(34) C(29) C(30) C(31) 43(2) . . .
C(34) C(29) C(30) C(35) -31.8(15) . . .
C(30) C(29) C(35) C(34) -145.2(16) . . .
C(30) C(29) C(35) C(36) -47(2) . . .
C(35) C(29) C(30) C(31) 74.8(18) . . .
C(30) C(29) C(37) C(34) 117.8(13) . . .
C(30) C(29) C(37) C(38) 31(2) . . .
C(37) C(29) C(30) C(31) -35(2) . . .
C(37) C(29) C(30) C(35) -109.5(17) . . .
C(34) C(29) C(35) C(30) 145.2(16) . . .
C(34) C(29) C(35) C(36) 98(2) . . .
C(35) C(29) C(34) C(33) -87.0(19) . . .
C(35) C(29) C(34) C(37) -136.6(19) . . .
C(34) C(29) C(37) C(38) -87(2) . . .
C(37) C(29) C(34) C(33) 49.6(19) . . .
C(37) C(29) C(34) C(35) 136.6(19) . . .
C(35) C(29) C(37) C(34) 36.1(19) . . .
C(35) C(29) C(37) C(38) -50(2) . . .
C(37) C(29) C(35) C(30) 100.4(17) . . .
C(37) C(29) C(35) C(34) -45(2) . . .
C(37) C(29) C(35) C(36) 53(3) . . .
C(29) C(30) C(31) C(32) -36(2) . . .
C(29) C(30) C(31) C(36) -74(2) . . .
C(29) C(30) C(31) C(38) 24(2) . . .
C(29) C(30) C(35) C(34) 31.5(16) . . .
C(29) C(30) C(35) C(36) 134(2) . . .
C(31) C(30) C(35) C(29) -118.5(16) . . .
C(31) C(30) C(35) C(34) -87(2) . . .
C(31) C(30) C(35) C(36) 16(2) . . .
C(35) C(30) C(31) C(32) 20(2) . . .
C(35) C(30) C(31) C(36) -18(2) . . .
C(35) C(30) C(31) C(38) 81(2) . . .
C(30) C(31) C(32) C(33) 34(2) . . .
C(30) C(31) C(32) C(36) -61(3) . . .
C(30) C(31) C(32) C(38) 85(2) . . .
C(30) C(31) C(36) C(32) 129(2) . . .
C(30) C(31) C(36) C(35) 19(2) . . .
C(30) C(31) C(38) C(32) -116.0(18) . . .
C(30) C(31) C(38) C(33) -81.5(19) . . .
C(30) C(31) C(38) C(37) -5(2) . . .
C(32) C(31) C(36) C(35) -110(4) . . .
C(36) C(31) C(32) C(33) 95(3) . . .
C(36) C(31) C(32) C(38) 145(3) . . .
C(32) C(31) C(38) C(33) 34.5(14) . . .
C(32) C(31) C(38) C(37) 111.4(19) . . .
C(38) C(31) C(32) C(33) -50(2) . . .
C(38) C(31) C(32) C(36) -145(3) . . .
C(36) C(31) C(38) C(32) -24(2) . . .
C(36) C(31) C(38) C(33) 11(2) . . .
C(36) C(31) C(38) C(37) 88(2) . . .
C(38) C(31) C(36) C(32) 30(2) . . .
C(38) C(31) C(36) C(35) -80(3) . . .
C(31) C(32) C(33) C(34) -41(2) . . .
C(31) C(32) C(33) C(38) 44.7(19) . . .
C(31) C(32) C(36) C(35) 89(3) . . .
C(31) C(32) C(38) C(33) -132.8(18) . . .
C(31) C(32) C(38) C(37) -84(2) . . .
C(33) C(32) C(36) C(31) -110.6(19) . . .
C(33) C(32) C(36) C(35) -21(4) . . .
C(36) C(32) C(33) C(34) 28(3) . . .
C(36) C(32) C(33) C(38) 114(3) . . .
C(33) C(32) C(38) C(31) 132.8(18) . . .
C(33) C(32) C(38) C(37) 49(2) . . .
C(38) C(32) C(33) C(34) -85.4(18) . . .
C(36) C(32) C(38) C(31) 35(3) . . .
C(36) C(32) C(38) C(33) -97(3) . . .
C(36) C(32) C(38) C(37) -48(4) . . .
C(38) C(32) C(36) C(31) -34(3) . . .
C(38) C(32) C(36) C(35) 56(4) . . .
C(32) C(33) C(34) C(29) 43(2) . . .
C(32) C(33) C(34) C(35) -20(2) . . .
C(32) C(33) C(34) C(37) 75.6(18) . . .
C(32) C(33) C(38) C(31) -39.5(17) . . .
C(32) C(33) C(38) C(37) -133.4(19) . . .
C(34) C(33) C(38) C(31) 76(2) . . .
C(34) C(33) C(38) C(32) 115.8(19) . . .
C(34) C(33) C(38) C(37) -17.6(19) . . .
C(38) C(33) C(34) C(29) -16(2) . . .
C(38) C(33) C(34) C(35) -79(2) . . .
C(38) C(33) C(34) C(37) 16.3(18) . . .
C(29) C(34) C(35) C(30) -23.2(11) . . .
C(29) C(34) C(35) C(36) -103(2) . . .
C(29) C(34) C(37) C(38) 116(2) . . .
C(33) C(34) C(35) C(29) 108.8(13) . . .
C(33) C(34) C(35) C(30) 85.6(17) . . .
C(33) C(34) C(35) C(36) 6(2) . . .
C(33) C(34) C(37) C(29) -133.1(17) . . .
C(33) C(34) C(37) C(38) -17.6(19) . . .
C(35) C(34) C(37) C(29) -38.0(17) . . .
C(35) C(34) C(37) C(38) 78(2) . . .
C(37) C(34) C(35) C(29) 28.5(11) . . .
C(37) C(34) C(35) C(30) 5.3(19) . . .
C(37) C(34) C(35) C(36) -74(2) . . .
C(29) C(35) C(36) C(31) 14(3) . . .
C(29) C(35) C(36) C(32) -57(4) . . .
C(30) C(35) C(36) C(31) -17(2) . . .
C(30) C(35) C(36) C(32) -88(4) . . .
C(34) C(35) C(36) C(31) 81(3) . . .
C(34) C(35) C(36) C(32) 10(4) . . .
C(29) C(37) C(38) C(31) -15(2) . . .
C(29) C(37) C(38) C(32) 44(3) . . .
C(29) C(37) C(38) C(33) 81(2) . . .
C(34) C(37) C(38) C(31) -80(2) . . .
C(34) C(37) C(38) C(32) -21(2) . . .
C(34) C(37) C(38) C(33) 15.5(17) . . .
